data_2214219
loop_
_publ_author_name
'Xi-Shi Tai'
'Jie Yin'
' Ming-Yang Hao'

_publ_section_title
;
 Tetrakis(1,10-phenanthroline)calcium(II) bis(perchlorate)
 4-(dimethylamino)benzaldehyde disolvate
;
_journal_coeditor_code HB2432
_journal_issue 7
_journal_name_full 'Acta Crystallographica Section E'
_journal_page_first m1827
_journal_page_last m1827
_journal_paper_doi 10.1107/S1600536807027055
_journal_volume 63
_journal_year 2007
_chemical_formula_iupac '[Ca (C12 H8 N2)4] (Cl O4)2, 2C9 H11 N O'
_chemical_formula_moiety 'C48 H32 Ca N8 2+, 2(Cl O4 -), 2(C9 H11 N O)'
_chemical_formula_sum 'C66 H54 Ca Cl2 N10 O10'
_chemical_formula_weight 1258.17
_chemical_name_systematic
;
Tetrakis(1,10-phenanthroline)calcium(II) bis(perchlorate)
4-(dimethylamino)benzaldehyde disolvate
;
_space_group_IT_number 88
_symmetry_cell_setting tetragonal
_symmetry_space_group_name_Hall '-I 4ad'
_symmetry_space_group_name_H-M 'I 41/a :2'
_atom_sites_solution_hydrogens geom
_atom_sites_solution_primary direct
_atom_sites_solution_secondary difmap
_audit_creation_method SHELXL-97
_cell_angle_alpha 90.00
_cell_angle_beta 90.00
_cell_angle_gamma 90.00
_cell_formula_units_Z 8
_cell_length_a 17.455(3)
_cell_length_b 17.455(3)
_cell_length_c 38.952(3)
_cell_measurement_reflns_used 2661
_cell_measurement_temperature 298(2)
_cell_measurement_theta_max 20.49
_cell_measurement_theta_min 2.66
_cell_volume 11868(3)
_computing_cell_refinement 'SAINT (Bruker, 2000)'
_computing_data_collection 'SMART (Bruker, 2000)'
_computing_data_reduction SAINT
_computing_molecular_graphics 'SHELXTL (Bruker, 2000)'
_computing_publication_material SHELXTL
_computing_structure_refinement 'SHELXL97 (Sheldrick, 1997)'
_computing_structure_solution 'SHELXS97 (Sheldrick, 1997)'
_diffrn_ambient_temperature 298(2)
_diffrn_measured_fraction_theta_full 0.997
_diffrn_measured_fraction_theta_max 0.997
_diffrn_measurement_device_type 'Bruker SMART CCD'
_diffrn_measurement_method \w
_diffrn_radiation_monochromator graphite
_diffrn_radiation_source 'fine-focus sealed tube'
_diffrn_radiation_type MoK\a
_diffrn_radiation_wavelength 0.71073
_diffrn_reflns_av_R_equivalents 0.1033
_diffrn_reflns_av_sigmaI/netI 0.1287
_diffrn_reflns_limit_h_max 20
_diffrn_reflns_limit_h_min -20
_diffrn_reflns_limit_k_max 20
_diffrn_reflns_limit_k_min -20
_diffrn_reflns_limit_l_max 30
_diffrn_reflns_limit_l_min -46
_diffrn_reflns_number 29937
_diffrn_reflns_theta_full 25.01
_diffrn_reflns_theta_max 25.01
_diffrn_reflns_theta_min 1.28
_exptl_absorpt_coefficient_mu 0.267
_exptl_absorpt_correction_T_max 0.900
_exptl_absorpt_correction_T_min 0.889
_exptl_absorpt_correction_type multi-scan
_exptl_absorpt_process_details '(SADABS; Bruker, 2000)'
_exptl_crystal_colour brown
_exptl_crystal_density_diffrn 1.408
_exptl_crystal_density_method 'not measured'
_exptl_crystal_description block
_exptl_crystal_F_000 5232
_exptl_crystal_size_max 0.45
_exptl_crystal_size_mid 0.42
_exptl_crystal_size_min 0.40
_refine_diff_density_max 0.410
_refine_diff_density_min -0.562
_refine_ls_extinction_method none
_refine_ls_goodness_of_fit_ref 1.126
_refine_ls_hydrogen_treatment constr
_refine_ls_matrix_type full
_refine_ls_number_parameters 433
_refine_ls_number_reflns 5234
_refine_ls_number_restraints 0
_refine_ls_restrained_S_all 1.126
_refine_ls_R_factor_all 0.2233
_refine_ls_R_factor_gt 0.0785
_refine_ls_shift/su_max 0.001
_refine_ls_shift/su_mean 0.000
_refine_ls_structure_factor_coef Fsqd
_refine_ls_weighting_details 'calc w=1/[\s^2^(Fo^2^)+(0.1079P)^2^+113.9196P] where P=(Fo^2^+2Fc^2^)/3'
_refine_ls_weighting_scheme calc
_refine_ls_wR_factor_gt 0.1998
_refine_ls_wR_factor_ref 0.3877
_reflns_number_gt 1808
_reflns_number_total 5234
_reflns_threshold_expression I>2\s(I)
_cod_data_source_file hb2432.cif
_cod_data_source_block I
_cod_depositor_comments
;
The following automatic conversions were performed:
'_symmetry_cell_setting' value 'Tetragonal' changed to 'tetragonal'
according to '/home/saulius/struct/CIF-dictionaries/cif_core.dic'
dictionary named 'cif_core.dic' version 2.4.1 from 2010-06-29.

Automatic conversion script
Id: cif_fix_enum 1527 2010-12-29 10:47:43Z saulius 

The following automatic conversions were performed:

'_symmetry_cell_setting' value 'Tetragonal' changed to 'tetragonal'
according to /home/saulius/struct/CIF-dictionaries/cif_core.dic
dictionary named 'cif_core.dic' version 2.4.1 from 2010-06-29.

Automatic conversion script
Id: cif_fix_values 1715 2011-07-08 13:25:40Z adriana 
;
_cod_original_sg_symbol_H-M 'I 41/a'
_cod_database_code 2214219
_cod_database_fobs_code 2214219

loop_
_symmetry_equiv_pos_as_xyz
'x, y, z'
'-x+1/2, -y, z+1/2'
'-y+3/4, x+1/4, z+1/4'
'y+3/4, -x+3/4, z+3/4'
'x+1/2, y+1/2, z+1/2'
'-x+1, -y+1/2, z+1'
'-y+5/4, x+3/4, z+3/4'
'y+5/4, -x+5/4, z+5/4'
'-x, -y, -z'
'x-1/2, y, -z-1/2'
'y-3/4, -x-1/4, -z-1/4'
'-y-3/4, x-3/4, -z-3/4'
'-x+1/2, -y+1/2, -z+1/2'
'x, y+1/2, -z'
'y-1/4, -x+1/4, -z+1/4'
'-y-1/4, x-1/4, -z-1/4'

loop_
_atom_site_type_symbol
_atom_site_label
_atom_site_fract_x
_atom_site_fract_y
_atom_site_fract_z
_atom_site_U_iso_or_equiv
_atom_site_adp_type
_atom_site_calc_flag
_atom_site_refinement_flags
_atom_site_occupancy
Ca Ca1 0.0000 0.7500 0.12539(6) 0.0351(6) Uani d S 1
Cl Cl1 0.5000 0.7500 0.02830(9) 0.0715(11) Uani d S 1
Cl Cl2 0.0000 0.2500 0.02789(8) 0.0603(10) Uani d S 1
N N1 -0.0545(4) 0.8700(4) 0.15864(19) 0.0474(19) Uani d . 1
N N2 0.0017(4) 0.8820(4) 0.09279(19) 0.0452(19) Uani d . 1
N N3 0.1283(4) 0.7490(4) 0.09188(19) 0.0452(19) Uani d . 1
N N4 0.1188(4) 0.8022(4) 0.15835(19) 0.0462(19) Uani d . 1
N N5 0.2086(6) 0.0408(6) 0.1909(3) 0.086(3) Uani d . 1
O O1 0.2703(8) -0.0671(6) 0.0342(3) 0.153(5) Uani d . 1
O O2 0.5000 0.7500 0.0637(3) 0.114(4) Uani d S 1
O O3 0.5413(15) 0.8168(15) 0.0180(6) 0.107(7) Uani d P 0.50
O O4 0.4339(13) 0.741(2) 0.0105(5) 0.103(7) Uani d P 0.50
O O5 0.5532(14) 0.6898(15) 0.0198(5) 0.110(7) Uani d P 0.50
O O6 0.0000 0.2500 0.0636(3) 0.094(4) Uani d S 1
O O7 0.0611(13) 0.2976(13) 0.0161(5) 0.092(6) Uani d P 0.50
O O8 -0.0639(12) 0.3007(11) 0.0189(4) 0.091(5) Uani d P 0.50
O O9 -0.0071(17) 0.1840(12) 0.0108(5) 0.089(6) Uani d P 0.50
C C1 -0.0806(6) 0.8672(6) 0.1906(3) 0.060(3) Uani d . 1
H H1 -0.0858 0.8191 0.2006 0.072 Uiso calc R 1
C C2 -0.1006(6) 0.9302(7) 0.2101(3) 0.068(3) Uani d . 1
H H2 -0.1174 0.9248 0.2326 0.082 Uiso calc R 1
C C3 -0.0950(6) 1.0007(7) 0.1951(3) 0.071(3) Uani d . 1
H H3 -0.1092 1.0441 0.2074 0.085 Uiso calc R 1
C C4 -0.0685(6) 1.0082(6) 0.1618(3) 0.055(3) Uani d . 1
C C5 -0.0482(5) 0.9408(5) 0.1440(3) 0.044(2) Uani d . 1
C C6 -0.0206(5) 0.9465(5) 0.1093(3) 0.044(2) Uani d . 1
C C7 -0.0164(5) 1.0191(6) 0.0936(3) 0.055(3) Uani d . 1
C C8 0.0096(6) 1.0232(7) 0.0594(3) 0.067(3) Uani d . 1
H H8 0.0132 1.0702 0.0483 0.080 Uiso calc R 1
C C9 0.0293(6) 0.9581(7) 0.0431(3) 0.065(3) Uani d . 1
H H9 0.0455 0.9595 0.0203 0.078 Uiso calc R 1
C C10 0.0251(5) 0.8889(6) 0.0604(2) 0.052(2) Uani d . 1
H H10 0.0394 0.8447 0.0488 0.062 Uiso calc R 1
C C11 -0.0615(6) 1.0812(6) 0.1450(4) 0.069(3) Uani d . 1
H H11 -0.0741 1.1257 0.1569 0.083 Uiso calc R 1
C C12 -0.0371(6) 1.0860(6) 0.1124(3) 0.068(3) Uani d . 1
H H12 -0.0335 1.1337 0.1019 0.082 Uiso calc R 1
C C13 0.1337(6) 0.7300(6) 0.0587(2) 0.055(3) Uani d . 1
H H13 0.0893 0.7150 0.0473 0.066 Uiso calc R 1
C C14 0.2021(7) 0.7315(6) 0.0403(3) 0.065(3) Uani d . 1
H H14 0.2027 0.7218 0.0168 0.078 Uiso calc R 1
C C15 0.2674(7) 0.7476(6) 0.0573(3) 0.067(3) Uani d . 1
H H15 0.3139 0.7458 0.0458 0.080 Uiso calc R 1
C C16 0.2660(6) 0.7666(6) 0.0918(3) 0.060(3) Uani d . 1
C C17 0.1935(5) 0.7696(5) 0.1083(3) 0.044(2) Uani d . 1
C C18 0.1890(5) 0.7927(5) 0.1433(3) 0.048(2) Uani d . 1
C C19 0.2581(6) 0.8087(6) 0.1616(3) 0.062(3) Uani d . 1
C C20 0.2527(7) 0.8315(7) 0.1959(3) 0.080(4) Uani d . 1
H H20 0.2968 0.8404 0.2087 0.096 Uiso calc R 1
C C21 0.1828(7) 0.8407(6) 0.2104(3) 0.072(3) Uani d . 1
H H21 0.1783 0.8566 0.2331 0.087 Uiso calc R 1
C C22 0.1170(6) 0.8257(6) 0.1907(3) 0.060(3) Uani d . 1
H H22 0.0694 0.8326 0.2010 0.072 Uiso calc R 1
C C23 0.3336(6) 0.7822(6) 0.1108(4) 0.070(3) Uani d . 1
H H23 0.3811 0.7797 0.1000 0.084 Uiso calc R 1
C C24 0.3295(6) 0.8005(7) 0.1442(4) 0.076(3) Uani d . 1
H H24 0.3746 0.8081 0.1564 0.091 Uiso calc R 1
C C25 0.3071(10) -0.0484(7) 0.0583(4) 0.112(6) Uani d . 1
H H25 0.3600 -0.0476 0.0555 0.135 Uiso calc R 1
C C26 0.2777(10) -0.0262(7) 0.0920(4) 0.093(5) Uani d . 1
C C27 0.2001(9) -0.0254(7) 0.1016(5) 0.104(6) Uani d . 1
H H27 0.1632 -0.0407 0.0858 0.124 Uiso calc R 1
C C28 0.1778(8) -0.0032(8) 0.1332(4) 0.092(5) Uani d . 1
H H28 0.1258 -0.0030 0.1383 0.110 Uiso calc R 1
C C29 0.2297(7) 0.0196(6) 0.1587(4) 0.069(3) Uani d . 1
C C30 0.3079(7) 0.0191(6) 0.1488(3) 0.073(3) Uani d . 1
H H30 0.3448 0.0349 0.1645 0.087 Uiso calc R 1
C C31 0.3309(7) -0.0042(7) 0.1166(3) 0.081(4) Uani d . 1
H H31 0.3828 -0.0052 0.1112 0.097 Uiso calc R 1
C C32 0.1287(8) 0.0439(9) 0.2004(4) 0.130(6) Uani d . 1
H H32A 0.1014 0.0753 0.1843 0.196 Uiso calc R 1
H H32B 0.1239 0.0653 0.2230 0.196 Uiso calc R 1
H H32C 0.1076 -0.0069 0.2002 0.196 Uiso calc R 1
C C33 0.2644(8) 0.0570(8) 0.2170(4) 0.103(4) Uani d . 1
H H33A 0.2985 0.0141 0.2193 0.154 Uiso calc R 1
H H33B 0.2388 0.0659 0.2384 0.154 Uiso calc R 1
H H33C 0.2931 0.1017 0.2107 0.154 Uiso calc R 1

loop_
_atom_site_aniso_label
_atom_site_aniso_U_11
_atom_site_aniso_U_22
_atom_site_aniso_U_33
_atom_site_aniso_U_12
_atom_site_aniso_U_13
_atom_site_aniso_U_23
Ca1 0.0386(13) 0.0338(13) 0.0330(12) 0.0015(10) 0.000 0.000
Cl1 0.061(3) 0.107(4) 0.046(2) -0.007(3) 0.000 0.000
Cl2 0.083(3) 0.060(3) 0.0385(19) -0.006(3) 0.000 0.000
N1 0.051(5) 0.048(5) 0.043(5) 0.004(4) -0.002(4) -0.002(4)
N2 0.049(5) 0.039(5) 0.048(5) 0.000(4) -0.007(4) 0.007(4)
N3 0.045(5) 0.041(4) 0.050(5) -0.001(3) 0.005(4) 0.002(4)
N4 0.047(5) 0.044(5) 0.047(5) 0.000(4) -0.005(4) 0.001(4)
N5 0.077(8) 0.077(7) 0.103(9) 0.000(6) 0.011(7) 0.009(6)
O1 0.234(14) 0.111(9) 0.114(9) 0.002(9) -0.064(9) -0.002(7)
O2 0.120(11) 0.152(13) 0.069(8) -0.018(9) 0.000 0.000
O3 0.106(19) 0.128(19) 0.088(15) -0.017(16) 0.004(12) 0.004(15)
O4 0.092(16) 0.13(2) 0.083(15) -0.012(16) -0.017(12) -0.007(16)
O5 0.106(18) 0.131(19) 0.094(15) 0.004(16) -0.002(12) -0.012(15)
O6 0.126(11) 0.099(9) 0.058(7) 0.005(8) 0.000 0.000
O7 0.100(16) 0.100(17) 0.074(13) -0.009(14) 0.004(13) 0.005(11)
O8 0.101(15) 0.101(15) 0.070(12) 0.007(12) -0.007(11) -0.001(10)
O9 0.11(2) 0.086(15) 0.068(13) 0.001(14) 0.003(14) -0.010(10)
C1 0.070(7) 0.054(7) 0.055(7) 0.001(5) 0.006(6) -0.003(5)
C2 0.075(8) 0.078(8) 0.051(7) 0.011(6) -0.002(6) -0.014(6)
C3 0.073(8) 0.064(8) 0.075(8) 0.019(6) -0.015(6) -0.028(6)
C4 0.052(6) 0.052(6) 0.060(7) 0.006(5) -0.008(5) -0.006(5)
C5 0.040(5) 0.040(6) 0.053(6) 0.006(4) -0.015(5) -0.006(5)
C6 0.040(5) 0.042(6) 0.049(6) -0.005(4) -0.013(4) 0.008(5)
C7 0.042(6) 0.044(6) 0.077(8) -0.003(4) -0.020(5) 0.010(5)
C8 0.063(7) 0.061(7) 0.076(8) -0.006(6) -0.013(6) 0.032(6)
C9 0.061(7) 0.074(8) 0.058(7) 0.004(6) -0.002(5) 0.028(6)
C10 0.055(6) 0.053(6) 0.048(6) 0.004(5) -0.001(5) 0.007(5)
C11 0.068(8) 0.035(6) 0.105(10) 0.007(5) -0.013(7) -0.013(6)
C12 0.070(8) 0.040(7) 0.095(9) -0.003(5) -0.010(7) 0.008(6)
C13 0.059(7) 0.064(7) 0.042(6) 0.007(5) 0.002(5) 0.001(5)
C14 0.079(8) 0.060(7) 0.057(7) 0.008(6) 0.024(6) 0.002(5)
C15 0.060(7) 0.058(7) 0.082(9) 0.000(5) 0.028(7) 0.005(6)
C16 0.049(7) 0.050(6) 0.079(8) 0.003(5) 0.009(6) 0.012(6)
C17 0.038(6) 0.039(5) 0.057(6) 0.001(4) 0.006(5) 0.005(5)
C18 0.041(6) 0.039(6) 0.063(7) -0.002(4) -0.007(5) 0.002(5)
C19 0.054(7) 0.052(6) 0.080(8) -0.004(5) -0.014(6) -0.001(6)
C20 0.075(9) 0.081(9) 0.083(9) -0.009(7) -0.029(7) -0.009(7)
C21 0.085(9) 0.075(8) 0.057(7) -0.010(7) -0.024(7) -0.012(6)
C22 0.065(7) 0.058(7) 0.056(7) 0.000(5) -0.010(5) -0.009(5)
C23 0.040(7) 0.068(8) 0.102(10) 0.001(5) 0.007(6) 0.001(7)
C24 0.040(7) 0.081(9) 0.106(10) -0.006(6) -0.017(7) 0.009(8)
C25 0.171(16) 0.071(9) 0.094(11) -0.008(9) -0.063(11) 0.004(8)
C26 0.147(15) 0.053(8) 0.078(10) -0.014(8) -0.055(10) 0.008(7)
C27 0.086(11) 0.064(9) 0.161(17) -0.023(8) -0.074(12) 0.022(10)
C28 0.072(9) 0.078(9) 0.125(13) -0.020(7) -0.039(9) 0.026(9)
C29 0.059(8) 0.046(6) 0.103(10) -0.006(5) -0.019(7) 0.018(6)
C30 0.063(8) 0.060(7) 0.096(10) -0.007(6) -0.019(7) -0.002(7)
C31 0.073(8) 0.067(8) 0.103(11) -0.004(6) -0.015(7) 0.002(7)
C32 0.094(12) 0.124(13) 0.174(17) 0.009(10) 0.039(11) 0.033(12)
C33 0.115(12) 0.100(11) 0.094(10) -0.016(9) -0.009(9) -0.002(9)

loop_
_atom_type_symbol
_atom_type_description
_atom_type_scat_dispersion_real
_atom_type_scat_dispersion_imag
_atom_type_scat_source
C C 0.0033 0.0016 'International Tables Vol C Tables 4.2.6.8 and 6.1.1.4'
H H 0.0000 0.0000 'International Tables Vol C Tables 4.2.6.8 and 6.1.1.4'
N N 0.0061 0.0033 'International Tables Vol C Tables 4.2.6.8 and 6.1.1.4'
O O 0.0106 0.0060 'International Tables Vol C Tables 4.2.6.8 and 6.1.1.4'
Ca Ca 0.2262 0.3064 'International Tables Vol C Tables 4.2.6.8 and 6.1.1.4'
Cl Cl 0.1484 0.1585 'International Tables Vol C Tables 4.2.6.8 and 6.1.1.4'

loop_
_geom_angle_atom_site_label_1
_geom_angle_atom_site_label_2
_geom_angle_atom_site_label_3
_geom_angle_site_symmetry_1
_geom_angle_site_symmetry_3
_geom_angle
N3 Ca1 N3 6_464 . 119.5(3)
N3 Ca1 N4 6_464 . 159.1(2)
N3 Ca1 N4 . . 64.0(2)
N3 Ca1 N4 6_464 6_464 64.0(2)
N3 Ca1 N4 . 6_464 159.1(2)
N4 Ca1 N4 . 6_464 120.9(3)
N3 Ca1 N2 6_464 6_464 75.7(2)
N3 Ca1 N2 . 6_464 76.2(2)
N4 Ca1 N2 . 6_464 123.6(2)
N4 Ca1 N2 6_464 6_464 85.5(2)
N3 Ca1 N2 6_464 . 76.2(2)
N3 Ca1 N2 . . 75.7(2)
N4 Ca1 N2 . . 85.5(2)
N4 Ca1 N2 6_464 . 123.6(2)
N2 Ca1 N2 6_464 . 122.3(3)
N3 Ca1 N1 6_464 . 86.0(2)
N3 Ca1 N1 . . 124.3(2)
N4 Ca1 N1 . . 76.6(2)
N4 Ca1 N1 6_464 . 75.5(2)
N2 Ca1 N1 6_464 . 158.0(2)
N2 Ca1 N1 . . 63.0(2)
N3 Ca1 N1 6_464 6_464 124.3(2)
N3 Ca1 N1 . 6_464 86.0(2)
N4 Ca1 N1 . 6_464 75.5(2)
N4 Ca1 N1 6_464 6_464 76.6(2)
N2 Ca1 N1 6_464 6_464 63.0(2)
N2 Ca1 N1 . 6_464 158.0(2)
N1 Ca1 N1 . 6_464 121.3(3)
O4 Cl1 O4 . 6_564 118.4(19)
O4 Cl1 O2 . . 120.8(9)
O4 Cl1 O2 6_564 . 120.8(9)
O4 Cl1 O3 . 6_564 48.1(11)
O4 Cl1 O3 6_564 6_564 112.3(13)
O2 Cl1 O3 . 6_564 106.3(9)
O4 Cl1 O3 . . 112.3(13)
O4 Cl1 O3 6_564 . 48.1(11)
O2 Cl1 O3 . . 106.3(9)
O3 Cl1 O3 6_564 . 147.3(18)
O4 Cl1 O5 . . 110.4(13)
O4 Cl1 O5 6_564 . 54.4(12)
O2 Cl1 O5 . . 103.2(9)
O3 Cl1 O5 6_564 . 70.5(12)
O3 Cl1 O5 . . 101.9(13)
O4 Cl1 O5 . 6_564 54.4(12)
O4 Cl1 O5 6_564 6_564 110.4(13)
O2 Cl1 O5 . 6_564 103.2(9)
O3 Cl1 O5 6_564 6_564 101.9(13)
O3 Cl1 O5 . 6_564 70.5(12)
O5 Cl1 O5 . 6_564 153.6(17)
O9 Cl2 O9 . 6_454 120.2(17)
O9 Cl2 O6 . . 119.9(9)
O9 Cl2 O6 6_454 . 119.9(9)
O9 Cl2 O7 . 6_454 43.0(10)
O9 Cl2 O7 6_454 6_454 114.3(11)
O6 Cl2 O7 . 6_454 108.7(8)
O9 Cl2 O7 . . 114.3(11)
O9 Cl2 O7 6_454 . 43.0(10)
O6 Cl2 O7 . . 108.7(8)
O7 Cl2 O7 6_454 . 142.6(17)
O9 Cl2 O8 . 6_454 55.4(11)
O9 Cl2 O8 6_454 6_454 109.4(12)
O6 Cl2 O8 . 6_454 103.8(7)
O7 Cl2 O8 6_454 6_454 98.1(11)
O7 Cl2 O8 . 6_454 73.0(11)
O9 Cl2 O8 . . 109.4(12)
O9 Cl2 O8 6_454 . 55.4(11)
O6 Cl2 O8 . . 103.8(7)
O7 Cl2 O8 6_454 . 73.0(11)
O7 Cl2 O8 . . 98.1(11)
O8 Cl2 O8 6_454 . 152.5(14)
C1 N1 C5 . . 117.0(8)
C1 N1 Ca1 . . 123.7(6)
C5 N1 Ca1 . . 118.9(6)
C10 N2 C6 . . 117.6(8)
C10 N2 Ca1 . . 122.7(6)
C6 N2 Ca1 . . 119.7(6)
C13 N3 C17 . . 117.7(8)
C13 N3 Ca1 . . 123.3(6)
C17 N3 Ca1 . . 119.0(6)
C22 N4 C18 . . 117.9(8)
C22 N4 Ca1 . . 123.9(6)
C18 N4 Ca1 . . 117.3(6)
C29 N5 C33 . . 121.6(11)
C29 N5 C32 . . 120.6(12)
C33 N5 C32 . . 117.8(13)
O4 O3 Cl1 6_564 . 62.5(17)
O4 O3 O5 6_564 6_564 109(2)
Cl1 O3 O5 . 6_564 55.1(11)
O3 O4 O5 6_564 6_564 134(3)
O3 O4 Cl1 6_564 . 69.3(18)
O5 O4 Cl1 6_564 . 66.2(15)
O4 O5 Cl1 6_564 . 59.4(14)
O4 O5 O3 6_564 6_564 103(2)
Cl1 O5 O3 . 6_564 54.4(11)
O9 O7 Cl2 6_454 . 63.7(19)
O9 O7 O8 6_454 6_454 111(3)
Cl2 O7 O8 . 6_454 54.5(10)
O9 O8 Cl2 6_454 . 57.3(12)
O9 O8 O7 6_454 6_454 99.3(15)
Cl2 O8 O7 . 6_454 52.5(9)
O7 O9 O8 6_454 6_454 140(3)
O7 O9 Cl2 6_454 . 73(2)
O8 O9 Cl2 6_454 . 67.4(14)
N1 C1 C2 . . 125.0(10)
N1 C1 H1 . . 117.5
C2 C1 H1 . . 117.5
C3 C2 C1 . . 117.7(11)
C3 C2 H2 . . 121.2
C1 C2 H2 . . 121.2
C2 C3 C4 . . 120.6(10)
C2 C3 H3 . . 119.7
C4 C3 H3 . . 119.7
C3 C4 C5 . . 117.7(10)
C3 C4 C11 . . 122.6(10)
C5 C4 C11 . . 119.7(10)
N1 C5 C4 . . 122.0(9)
N1 C5 C6 . . 118.8(8)
C4 C5 C6 . . 119.2(9)
N2 C6 C7 . . 121.7(9)
N2 C6 C5 . . 119.1(8)
C7 C6 C5 . . 119.2(9)
C8 C7 C6 . . 118.3(10)
C8 C7 C12 . . 121.7(10)
C6 C7 C12 . . 120.0(11)
C9 C8 C7 . . 119.1(10)
C9 C8 H8 . . 120.5
C7 C8 H8 . . 120.5
C8 C9 C10 . . 119.4(10)
C8 C9 H9 . . 120.3
C10 C9 H9 . . 120.3
N2 C10 C9 . . 123.9(10)
N2 C10 H10 . . 118.0
C9 C10 H10 . . 118.0
C12 C11 C4 . . 120.8(10)
C12 C11 H11 . . 119.6
C4 C11 H11 . . 119.6
C11 C12 C7 . . 121.1(10)
C11 C12 H12 . . 119.4
C7 C12 H12 . . 119.4
N3 C13 C14 . . 123.6(10)
N3 C13 H13 . . 118.2
C14 C13 H13 . . 118.2
C15 C14 C13 . . 118.3(10)
C15 C14 H14 . . 120.8
C13 C14 H14 . . 120.8
C14 C15 C16 . . 120.9(10)
C14 C15 H15 . . 119.5
C16 C15 H15 . . 119.5
C15 C16 C23 . . 122.6(11)
C15 C16 C17 . . 117.7(10)
C23 C16 C17 . . 119.7(11)
N3 C17 C18 . . 118.8(8)
N3 C17 C16 . . 121.5(9)
C18 C17 C16 . . 119.6(9)
N4 C18 C17 . . 119.7(8)
N4 C18 C19 . . 121.1(10)
C17 C18 C19 . . 119.2(10)
C20 C19 C24 . . 122.9(11)
C20 C19 C18 . . 118.5(11)
C24 C19 C18 . . 118.6(11)
C21 C20 C19 . . 119.5(11)
C21 C20 H20 . . 120.2
C19 C20 H20 . . 120.2
C20 C21 C22 . . 119.2(11)
C20 C21 H21 . . 120.4
C22 C21 H21 . . 120.4
N4 C22 C21 . . 123.7(10)
N4 C22 H22 . . 118.1
C21 C22 H22 . . 118.1
C24 C23 C16 . . 120.5(11)
C24 C23 H23 . . 119.7
C16 C23 H23 . . 119.7
C23 C24 C19 . . 122.2(11)
C23 C24 H24 . . 118.9
C19 C24 H24 . . 118.9
O1 C25 C26 . . 126.6(18)
O1 C25 H25 . . 116.7
C26 C25 H25 . . 116.7
C31 C26 C27 . . 117.4(14)
C31 C26 C25 . . 117.2(16)
C27 C26 C25 . . 125.4(14)
C28 C27 C26 . . 121.6(13)
C28 C27 H27 . . 119.2
C26 C27 H27 . . 119.2
C27 C28 C29 . . 122.8(14)
C27 C28 H28 . . 118.6
C29 C28 H28 . . 118.6
N5 C29 C28 . . 123.8(12)
N5 C29 C30 . . 121.0(11)
C28 C29 C30 . . 115.2(13)
C31 C30 C29 . . 122.0(12)
C31 C30 H30 . . 119.0
C29 C30 H30 . . 119.0
C30 C31 C26 . . 120.9(13)
C30 C31 H31 . . 119.5
C26 C31 H31 . . 119.5
N5 C32 H32A . . 109.5
N5 C32 H32B . . 109.5
H32A C32 H32B . . 109.5
N5 C32 H32C . . 109.5
H32A C32 H32C . . 109.5
H32B C32 H32C . . 109.5
N5 C33 H33A . . 109.5
N5 C33 H33B . . 109.5
H33A C33 H33B . . 109.5
N5 C33 H33C . . 109.5
H33A C33 H33C . . 109.5
H33B C33 H33C . . 109.5

loop_
_geom_bond_atom_site_label_1
_geom_bond_atom_site_label_2
_geom_bond_site_symmetry_2
_geom_bond_distance
_geom_bond_publ_flag
Ca1 N3 6_464 2.593(7) ?
Ca1 N3 . 2.593(7) y
Ca1 N4 . 2.604(7) y
Ca1 N4 6_464 2.604(7) ?
Ca1 N2 6_464 2.631(7) ?
Ca1 N2 . 2.631(7) y
Ca1 N1 . 2.641(7) y
Ca1 N1 6_464 2.641(7) ?
Cl1 O4 . 1.36(2) ?
Cl1 O4 6_564 1.36(2) ?
Cl1 O2 . 1.377(13) ?
Cl1 O3 6_564 1.43(2) ?
Cl1 O3 . 1.43(2) ?
Cl1 O5 . 1.44(2) ?
Cl1 O5 6_564 1.44(2) ?
Cl2 O9 . 1.34(2) ?
Cl2 O9 6_454 1.34(2) ?
Cl2 O6 . 1.389(11) ?
Cl2 O7 6_454 1.43(2) ?
Cl2 O7 . 1.43(2) ?
Cl2 O8 6_454 1.466(19) ?
Cl2 O8 . 1.466(19) ?
N1 C1 . 1.325(11) ?
N1 C5 . 1.366(11) ?
N2 C10 . 1.331(11) ?
N2 C6 . 1.353(11) ?
N3 C13 . 1.338(11) ?
N3 C17 . 1.354(11) ?
N4 C22 . 1.326(11) ?
N4 C18 . 1.368(11) ?
N5 C29 . 1.356(16) ?
N5 C33 . 1.436(15) ?
N5 C32 . 1.445(15) ?
O1 C25 . 1.183(15) ?
O3 O4 6_564 1.14(3) ?
O3 O5 6_564 1.66(3) ?
O4 O3 6_564 1.14(3) ?
O4 O5 6_564 1.28(3) ?
O5 O4 6_564 1.28(3) ?
O5 O3 6_564 1.66(3) ?
O7 O9 6_454 1.02(2) ?
O7 O8 6_454 1.72(3) ?
O8 O9 6_454 1.31(3) ?
O8 O7 6_454 1.72(3) ?
O9 O7 6_454 1.02(2) ?
O9 O8 6_454 1.31(3) ?
C1 C2 . 1.382(13) ?
C1 H1 . 0.9300 ?
C2 C3 . 1.365(15) ?
C2 H2 . 0.9300 ?
C3 C4 . 1.385(14) ?
C3 H3 . 0.9300 ?
C4 C5 . 1.410(12) ?
C4 C11 . 1.437(14) ?
C5 C6 . 1.438(13) ?
C6 C7 . 1.409(12) ?
C7 C8 . 1.407(14) ?
C7 C12 . 1.426(14) ?
C8 C9 . 1.348(14) ?
C8 H8 . 0.9300 ?
C9 C10 . 1.385(13) ?
C9 H9 . 0.9300 ?
C10 H10 . 0.9300 ?
C11 C12 . 1.341(15) ?
C11 H11 . 0.9300 ?
C12 H12 . 0.9300 ?
C13 C14 . 1.393(13) ?
C13 H13 . 0.9300 ?
C14 C15 . 1.349(15) ?
C14 H14 . 0.9300 ?
C15 C16 . 1.382(14) ?
C15 H15 . 0.9300 ?
C16 C23 . 1.418(15) ?
C16 C17 . 1.422(13) ?
C17 C18 . 1.421(13) ?
C18 C19 . 1.432(13) ?
C19 C20 . 1.396(15) ?
C19 C24 . 1.425(15) ?
C20 C21 . 1.354(15) ?
C20 H20 . 0.9300 ?
C21 C22 . 1.405(14) ?
C21 H21 . 0.9300 ?
C22 H22 . 0.9300 ?
C23 C24 . 1.343(16) ?
C23 H23 . 0.9300 ?
C24 H24 . 0.9300 ?
C25 C26 . 1.46(2) ?
C25 H25 . 0.9300 ?
C26 C31 . 1.386(16) ?
C26 C27 . 1.41(2) ?
C27 C28 . 1.35(2) ?
C27 H27 . 0.9300 ?
C28 C29 . 1.403(16) ?
C28 H28 . 0.9300 ?
C29 C30 . 1.419(15) ?
C30 C31 . 1.380(16) ?
C30 H30 . 0.9300 ?
C31 H31 . 0.9300 ?
C32 H32A . 0.9600 ?
C32 H32B . 0.9600 ?
C32 H32C . 0.9600 ?
C33 H33A . 0.9600 ?
C33 H33B . 0.9600 ?
C33 H33C . 0.9600 ?

loop_
_geom_torsion_atom_site_label_1
_geom_torsion_atom_site_label_2
_geom_torsion_atom_site_label_3
_geom_torsion_atom_site_label_4
_geom_torsion_site_symmetry_1
_geom_torsion_site_symmetry_4
_geom_torsion
N3 Ca1 N1 C1 6_464 . 105.0(8)
N3 Ca1 N1 C1 . . -131.6(7)
N4 Ca1 N1 C1 . . -86.6(8)
N4 Ca1 N1 C1 6_464 . 40.8(7)
N2 Ca1 N1 C1 6_464 . 71.7(10)
N2 Ca1 N1 C1 . . -178.5(8)
N1 Ca1 N1 C1 6_464 . -23.2(7)
N3 Ca1 N1 C5 6_464 . -82.6(6)
N3 Ca1 N1 C5 . . 40.8(7)
N4 Ca1 N1 C5 . . 85.8(6)
N4 Ca1 N1 C5 6_464 . -146.8(7)
N2 Ca1 N1 C5 6_464 . -115.9(8)
N2 Ca1 N1 C5 . . -6.1(6)
N1 Ca1 N1 C5 6_464 . 149.2(7)
N3 Ca1 N2 C10 6_464 . -84.1(7)
N3 Ca1 N2 C10 . . 41.8(7)
N4 Ca1 N2 C10 . . 106.2(7)
N4 Ca1 N2 C10 6_464 . -129.3(7)
N2 Ca1 N2 C10 6_464 . -21.3(6)
N1 Ca1 N2 C10 . . -176.7(8)
N1 Ca1 N2 C10 6_464 . 76.3(10)
N3 Ca1 N2 C6 6_464 . 97.0(6)
N3 Ca1 N2 C6 . . -137.0(6)
N4 Ca1 N2 C6 . . -72.7(6)
N4 Ca1 N2 C6 6_464 . 51.9(7)
N2 Ca1 N2 C6 6_464 . 159.9(7)
N1 Ca1 N2 C6 . . 4.5(6)
N1 Ca1 N2 C6 6_464 . -102.6(8)
N3 Ca1 N3 C13 6_464 . -17.2(6)
N4 Ca1 N3 C13 . . -173.8(8)
N4 Ca1 N3 C13 6_464 . 77.0(10)
N2 Ca1 N3 C13 6_464 . 47.2(7)
N2 Ca1 N3 C13 . . -81.9(7)
N1 Ca1 N3 C13 . . -124.0(7)
N1 Ca1 N3 C13 6_464 . 110.4(7)
N3 Ca1 N3 C17 6_464 . 161.9(7)
N4 Ca1 N3 C17 . . 5.2(6)
N4 Ca1 N3 C17 6_464 . -103.9(9)
N2 Ca1 N3 C17 6_464 . -133.7(6)
N2 Ca1 N3 C17 . . 97.2(6)
N1 Ca1 N3 C17 . . 55.0(7)
N1 Ca1 N3 C17 6_464 . -70.6(6)
N3 Ca1 N4 C22 6_464 . 77.3(10)
N3 Ca1 N4 C22 . . -177.5(8)
N4 Ca1 N4 C22 6_464 . -20.6(7)
N2 Ca1 N4 C22 6_464 . -127.4(7)
N2 Ca1 N4 C22 . . 106.3(7)
N1 Ca1 N4 C22 . . 43.0(7)
N1 Ca1 N4 C22 6_464 . -84.8(7)
N3 Ca1 N4 C18 6_464 . -114.1(8)
N3 Ca1 N4 C18 . . -8.9(6)
N4 Ca1 N4 C18 6_464 . 148.0(7)
N2 Ca1 N4 C18 6_464 . 41.1(7)
N2 Ca1 N4 C18 . . -85.1(6)
N1 Ca1 N4 C18 . . -148.4(6)
N1 Ca1 N4 C18 6_464 . 83.8(6)
O4 Cl1 O3 O4 . 6_564 -109(3)
O2 Cl1 O3 O4 . 6_564 117.0(16)
O3 Cl1 O3 O4 6_564 6_564 -63.0(16)
O5 Cl1 O3 O4 . 6_564 9(2)
O5 Cl1 O3 O4 6_564 6_564 -144(2)
O4 Cl1 O3 O5 . 6_564 35.6(13)
O4 Cl1 O3 O5 6_564 6_564 144(2)
O2 Cl1 O3 O5 . 6_564 -98.6(10)
O3 Cl1 O3 O5 6_564 6_564 81.4(10)
O5 Cl1 O3 O5 . 6_564 153.7(17)
O4 Cl1 O4 O3 6_564 6_564 95.4(19)
O2 Cl1 O4 O3 . 6_564 -84.6(19)
O3 Cl1 O4 O3 . 6_564 148.7(19)
O5 Cl1 O4 O3 . 6_564 36(2)
O5 Cl1 O4 O3 6_564 6_564 -169(2)
O4 Cl1 O4 O5 6_564 6_564 -95.7(16)
O2 Cl1 O4 O5 . 6_564 84.3(16)
O3 Cl1 O4 O5 6_564 6_564 169(2)
O3 Cl1 O4 O5 . 6_564 -42.4(17)
O5 Cl1 O4 O5 . 6_564 -155.4(17)
O4 Cl1 O5 O4 . 6_564 111(2)
O2 Cl1 O5 O4 . 6_564 -118.6(13)
O3 Cl1 O5 O4 6_564 6_564 138.5(18)
O3 Cl1 O5 O4 . 6_564 -8.4(18)
O5 Cl1 O5 O4 6_564 6_564 61.4(13)
O4 Cl1 O5 O3 . 6_564 -27.5(14)
O4 Cl1 O5 O3 6_564 6_564 -138.5(18)
O2 Cl1 O5 O3 . 6_564 102.9(10)
O3 Cl1 O5 O3 . 6_564 -146.9(19)
O5 Cl1 O5 O3 6_564 6_564 -77.1(10)
O9 Cl2 O7 O9 . 6_454 109(3)
O6 Cl2 O7 O9 . 6_454 -114.1(17)
O7 Cl2 O7 O9 6_454 6_454 65.9(17)
O8 Cl2 O7 O9 6_454 6_454 147(2)
O8 Cl2 O7 O9 . 6_454 -7(2)
O9 Cl2 O7 O8 . 6_454 -37.8(11)
O9 Cl2 O7 O8 6_454 6_454 -147(2)
O6 Cl2 O7 O8 . 6_454 99.1(8)
O7 Cl2 O7 O8 6_454 6_454 -80.9(8)
O8 Cl2 O7 O8 . 6_454 -153.3(14)
O9 Cl2 O8 O9 . 6_454 -114(2)
O6 Cl2 O8 O9 . 6_454 117.0(11)
O7 Cl2 O8 O9 6_454 6_454 -137.3(14)
O7 Cl2 O8 O9 . 6_454 5.4(16)
O8 Cl2 O8 O9 6_454 6_454 -63.0(11)
O9 Cl2 O8 O7 . 6_454 23.3(13)
O9 Cl2 O8 O7 6_454 6_454 137.3(14)
O6 Cl2 O8 O7 . 6_454 -105.7(9)
O7 Cl2 O8 O7 . 6_454 142.7(17)
O8 Cl2 O8 O7 6_454 6_454 74.3(9)
O9 Cl2 O9 O7 6_454 6_454 -94.2(19)
O6 Cl2 O9 O7 . 6_454 85.8(19)
O7 Cl2 O9 O7 . 6_454 -142.5(19)
O8 Cl2 O9 O7 6_454 6_454 172(2)
O8 Cl2 O9 O7 . 6_454 -34(2)
O9 Cl2 O9 O8 6_454 6_454 93.7(12)
O6 Cl2 O9 O8 . 6_454 -86.3(12)
O7 Cl2 O9 O8 6_454 6_454 -172(2)
O7 Cl2 O9 O8 . 6_454 45.4(14)
O8 Cl2 O9 O8 . 6_454 154.1(13)
C5 N1 C1 C2 . . -0.9(15)
Ca1 N1 C1 C2 . . 171.6(8)
N1 C1 C2 C3 . . 1.7(17)
C1 C2 C3 C4 . . -1.4(16)
C2 C3 C4 C5 . . 0.4(15)
C2 C3 C4 C11 . . -179.9(10)
C1 N1 C5 C4 . . -0.2(13)
Ca1 N1 C5 C4 . . -173.1(6)
C1 N1 C5 C6 . . -179.7(8)
Ca1 N1 C5 C6 . . 7.4(10)
C3 C4 C5 N1 . . 0.4(14)
C11 C4 C5 N1 . . -179.3(9)
C3 C4 C5 C6 . . 179.9(9)
C11 C4 C5 C6 . . 0.2(13)
C10 N2 C6 C7 . . -2.7(12)
Ca1 N2 C6 C7 . . 176.2(6)
C10 N2 C6 C5 . . 178.3(8)
Ca1 N2 C6 C5 . . -2.8(10)
N1 C5 C6 N2 . . -3.1(12)
C4 C5 C6 N2 . . 177.4(8)
N1 C5 C6 C7 . . 177.8(8)
C4 C5 C6 C7 . . -1.7(12)
N2 C6 C7 C8 . . 2.0(13)
C5 C6 C7 C8 . . -179.0(8)
N2 C6 C7 C12 . . -177.0(8)
C5 C6 C7 C12 . . 2.0(13)
C6 C7 C8 C9 . . 0.1(14)
C12 C7 C8 C9 . . 179.2(10)
C7 C8 C9 C10 . . -1.4(15)
C6 N2 C10 C9 . . 1.4(14)
Ca1 N2 C10 C9 . . -177.5(7)
C8 C9 C10 N2 . . 0.7(16)
C3 C4 C11 C12 . . -178.6(11)
C5 C4 C11 C12 . . 1.1(16)
C4 C11 C12 C7 . . -0.8(17)
C8 C7 C12 C11 . . -179.8(10)
C6 C7 C12 C11 . . -0.8(15)
C17 N3 C13 C14 . . -1.0(14)
Ca1 N3 C13 C14 . . 178.0(7)
N3 C13 C14 C15 . . 5.0(15)
C13 C14 C15 C16 . . -3.9(16)
C14 C15 C16 C23 . . 178.6(10)
C14 C15 C16 C17 . . -0.9(15)
C13 N3 C17 C18 . . 177.8(8)
Ca1 N3 C17 C18 . . -1.3(10)
C13 N3 C17 C16 . . -4.0(13)
Ca1 N3 C17 C16 . . 176.9(6)
C15 C16 C17 N3 . . 5.0(14)
C23 C16 C17 N3 . . -174.5(9)
C15 C16 C17 C18 . . -176.8(9)
C23 C16 C17 C18 . . 3.7(14)
C22 N4 C18 C17 . . -178.3(8)
Ca1 N4 C18 C17 . . 12.4(10)
C22 N4 C18 C19 . . -1.0(13)
Ca1 N4 C18 C19 . . -170.3(7)
N3 C17 C18 N4 . . -7.5(13)
C16 C17 C18 N4 . . 174.2(8)
N3 C17 C18 C19 . . 175.0(8)
C16 C17 C18 C19 . . -3.2(13)
N4 C18 C19 C20 . . 2.4(14)
C17 C18 C19 C20 . . 179.8(9)
N4 C18 C19 C24 . . -177.7(9)
C17 C18 C19 C24 . . -0.3(14)
C24 C19 C20 C21 . . 177.7(11)
C18 C19 C20 C21 . . -2.4(17)
C19 C20 C21 C22 . . 1.0(18)
C18 N4 C22 C21 . . -0.5(14)
Ca1 N4 C22 C21 . . 168.0(8)
C20 C21 C22 N4 . . 0.5(17)
C15 C16 C23 C24 . . 179.9(11)
C17 C16 C23 C24 . . -0.7(16)
C16 C23 C24 C19 . . -3.0(18)
C20 C19 C24 C23 . . -176.6(12)
C18 C19 C24 C23 . . 3.5(17)
O1 C25 C26 C31 . . -178.4(13)
O1 C25 C26 C27 . . 2(2)
C31 C26 C27 C28 . . 1.0(19)
C25 C26 C27 C28 . . -179.1(13)
C26 C27 C28 C29 . . -1(2)
C33 N5 C29 C28 . . 174.2(11)
C32 N5 C29 C28 . . -2.5(18)
C33 N5 C29 C30 . . -5.5(17)
C32 N5 C29 C30 . . 177.7(11)
C27 C28 C29 N5 . . -178.7(12)
C27 C28 C29 C30 . . 1.1(18)
N5 C29 C30 C31 . . 178.2(11)
C28 C29 C30 C31 . . -1.6(16)
C29 C30 C31 C26 . . 1.8(18)
C27 C26 C31 C30 . . -1.4(17)
C25 C26 C31 C30 . . 178.7(11)
